data_2228074
loop_
_publ_author_name
'Xu, Tao'
'Ye, Junwei'
'Gong, Weitao'
'Lin, Yuan'
'Ning, Guiling'

_publ_section_title
;
 Tricarbonyl[\h^5^-2-(methyldiphenylphosphaniumyl)-1,3,4-triphenylcyclopentadienyl]molybdenum(0)
;
_journal_coeditor_code WM2404
_journal_issue 11
_journal_name_full 'Acta Crystallographica Section E'
_journal_page_first m1391
_journal_paper_doi 10.1107/S1600536810039747
_journal_volume 66
_journal_year 2010
_chemical_formula_iupac '[Mo (C36 H29 P) (C O)3]'
_chemical_formula_moiety 'C39 H29 Mo O3 P'
_chemical_formula_sum 'C39 H29 Mo O3 P'
_chemical_formula_weight 672.53
_chemical_name_systematic
;
Tricarbonyl[\h^5^-2-(methyldiphenylphosphaniumyl)-1,3,4-
triphenylcyclopentadienyl]molybdenum(0)
;
_space_group_IT_number 33
_symmetry_cell_setting orthorhombic
_symmetry_space_group_name_Hall 'P 2c -2n'
_symmetry_space_group_name_H-M 'P n a 21'
_atom_sites_solution_hydrogens geom
_atom_sites_solution_primary direct
_atom_sites_solution_secondary difmap
_audit_creation_method SHELXL-97
_cell_angle_alpha 90.00
_cell_angle_beta 90.00
_cell_angle_gamma 90.00
_cell_formula_units_Z 4
_cell_length_a 21.609(7)
_cell_length_b 10.440(3)
_cell_length_c 14.522(5)
_cell_measurement_reflns_used 7157
_cell_measurement_temperature 293(2)
_cell_measurement_theta_max 27.49
_cell_measurement_theta_min 2.17
_cell_volume 3276.1(18)
_computing_cell_refinement 'SAINT (Bruker, 1997)'
_computing_data_collection 'SMART (Bruker, 1997)'
_computing_data_reduction 'SAINT (Bruker, 1997)'
_computing_molecular_graphics 'XP in SHELXTL (Sheldrick, 2008)'
_computing_publication_material 'SHELXTL (Sheldrick, 2008)'
_computing_structure_refinement 'SHELXL97 (Sheldrick, 2008)'
_computing_structure_solution 'SHELXS97 (Sheldrick, 2008)'
_diffrn_ambient_temperature 293(2)
_diffrn_measured_fraction_theta_full 0.995
_diffrn_measured_fraction_theta_max 0.995
_diffrn_measurement_device_type 'Bruker SMART CCD area-detector'
_diffrn_measurement_method '\f and \w scans'
_diffrn_radiation_monochromator graphite
_diffrn_radiation_source 'fine-focus sealed tube'
_diffrn_radiation_type MoK\a
_diffrn_radiation_wavelength 0.71073
_diffrn_reflns_av_R_equivalents 0.0246
_diffrn_reflns_av_sigmaI/netI 0.0344
_diffrn_reflns_limit_h_max 28
_diffrn_reflns_limit_h_min -22
_diffrn_reflns_limit_k_max 13
_diffrn_reflns_limit_k_min -12
_diffrn_reflns_limit_l_max 18
_diffrn_reflns_limit_l_min -17
_diffrn_reflns_number 18060
_diffrn_reflns_theta_full 27.49
_diffrn_reflns_theta_max 27.49
_diffrn_reflns_theta_min 2.17
_diffrn_standards_number 0
_exptl_absorpt_coefficient_mu 0.485
_exptl_absorpt_correction_T_max 0.9308
_exptl_absorpt_correction_T_min 0.9092
_exptl_absorpt_correction_type multi-scan
_exptl_absorpt_process_details '(SADABS; Sheldrick, 1996)'
_exptl_crystal_colour yellow
_exptl_crystal_density_diffrn 1.363
_exptl_crystal_density_method 'not measured'
_exptl_crystal_description block
_exptl_crystal_F_000 1376
_exptl_crystal_size_max 0.20
_exptl_crystal_size_mid 0.18
_exptl_crystal_size_min 0.15
_refine_diff_density_max 0.327
_refine_diff_density_min -0.232
_refine_ls_abs_structure_details 'Flack (1983), 3271 Friedel pairs'
_refine_ls_abs_structure_Flack -0.03(2)
_refine_ls_extinction_method none
_refine_ls_goodness_of_fit_ref 1.015
_refine_ls_hydrogen_treatment constr
_refine_ls_matrix_type full
_refine_ls_number_parameters 397
_refine_ls_number_reflns 7157
_refine_ls_number_restraints 1
_refine_ls_restrained_S_all 1.015
_refine_ls_R_factor_all 0.0378
_refine_ls_R_factor_gt 0.0278
_refine_ls_shift/su_max 0.001
_refine_ls_shift/su_mean 0.000
_refine_ls_structure_factor_coef Fsqd
_refine_ls_weighting_details 'calc w=1/[\s^2^(Fo^2^)+(0.0086P)^2^+1.1254P] where P=(Fo^2^+2Fc^2^)/3'
_refine_ls_weighting_scheme calc
_refine_ls_wR_factor_gt 0.0496
_refine_ls_wR_factor_ref 0.0528
_reflns_number_gt 6119
_reflns_number_total 7157
_reflns_threshold_expression I>2\s(I)
_cod_data_source_file wm2404.cif
_cod_data_source_block I
_cod_original_cell_volume 3276.3(17)
_cod_database_code 2228074
_cod_database_fobs_code 2228074

loop_
_symmetry_equiv_pos_as_xyz
'x, y, z'
'-x, -y, z+1/2'
'x+1/2, -y+1/2, z'
'-x+1/2, y+1/2, z+1/2'

loop_
_atom_site_type_symbol
_atom_site_label
_atom_site_fract_x
_atom_site_fract_y
_atom_site_fract_z
_atom_site_U_iso_or_equiv
_atom_site_adp_type
_atom_site_calc_flag
_atom_site_refinement_flags
_atom_site_occupancy
_atom_site_disorder_assembly
_atom_site_disorder_group
Mo Mo1 0.090219(7) 0.464808(17) 0.09453(2) 0.03469(5) Uani d . 1 . .
P P1 -0.03449(2) 0.68125(5) 0.10290(6) 0.03555(13) Uani d . 1 . .
C C1 0.01081(10) 0.5893(2) 0.02477(16) 0.0303(5) Uani d . 1 . .
C C2 0.06846(10) 0.6281(2) -0.01911(17) 0.0331(5) Uani d . 1 . .
C C3 0.09209(10) 0.5205(2) -0.06697(16) 0.0324(5) Uani d . 1 . .
C C4 0.04978(11) 0.4162(3) -0.05343(19) 0.0343(6) Uani d . 1 . .
H H4A 0.0528 0.3325 -0.0837 0.041 Uiso calc R 1 . .
C C5 -0.00034(10) 0.4570(2) 0.00062(16) 0.0335(5) Uani d . 1 . .
C C6 -0.05804(11) 0.3791(2) 0.01401(19) 0.0387(6) Uani d . 1 . .
C C7 -0.05867(13) 0.2687(3) 0.0644(2) 0.0684(11) Uani d . 1 . .
H H7A -0.0228 0.2424 0.0942 0.082 Uiso calc R 1 . .
C C8 -0.11187(16) 0.1949(3) 0.0719(3) 0.0873(15) Uani d . 1 . .
H H8A -0.1114 0.1207 0.1073 0.105 Uiso calc R 1 . .
C C9 -0.16466(14) 0.2303(3) 0.0279(3) 0.0722(10) Uani d . 1 . .
H H9A -0.2002 0.1805 0.0328 0.087 Uiso calc R 1 . .
C C10 -0.16507(14) 0.3391(3) -0.0234(3) 0.0746(11) Uani d . 1 . .
H H10A -0.2011 0.3642 -0.0533 0.089 Uiso calc R 1 . .
C C11 -0.11182(12) 0.4135(3) -0.0313(2) 0.0578(8) Uani d . 1 . .
H H11A -0.1124 0.4870 -0.0675 0.069 Uiso calc R 1 . .
C C12 0.09243(11) 0.7620(2) -0.02714(18) 0.0387(5) Uani d . 1 . .
C C13 0.06036(17) 0.8457(3) -0.0838(3) 0.0601(10) Uani d . 1 . .
H H13A 0.0239 0.8195 -0.1122 0.072 Uiso calc R 1 . .
C C14 0.0831(2) 0.9701(4) -0.0982(4) 0.0843(16) Uani d . 1 . .
H H14A 0.0616 1.0264 -0.1361 0.101 Uiso calc R 1 . .
C C15 0.1365(2) 1.0085(3) -0.0566(3) 0.1018(15) Uani d . 1 . .
H H15A 0.1511 1.0913 -0.0658 0.122 Uiso calc R 1 . .
C C16 0.16889(17) 0.9252(3) -0.0012(3) 0.0841(12) Uani d . 1 . .
H H16A 0.2056 0.9517 0.0263 0.101 Uiso calc R 1 . .
C C17 0.14722(13) 0.8024(3) 0.0138(2) 0.0538(7) Uani d . 1 . .
H H17A 0.1693 0.7467 0.0513 0.065 Uiso calc R 1 . .
C C18 0.14706(11) 0.5116(2) -0.12831(17) 0.0368(6) Uani d . 1 . .
C C19 0.16267(12) 0.6105(3) -0.18867(19) 0.0490(7) Uani d . 1 . .
H H19A 0.1402 0.6865 -0.1877 0.059 Uiso calc R 1 . .
C C20 0.21134(14) 0.5965(4) -0.2501(2) 0.0636(9) Uani d . 1 . .
H H20A 0.2212 0.6632 -0.2900 0.076 Uiso calc R 1 . .
C C21 0.24515(14) 0.4847(4) -0.2525(2) 0.0711(10) Uani d . 1 . .
H H21A 0.2777 0.4756 -0.2938 0.085 Uiso calc R 1 . .
C C22 0.23048(14) 0.3872(4) -0.1937(2) 0.0689(10) Uani d . 1 . .
H H22A 0.2533 0.3118 -0.1953 0.083 Uiso calc R 1 . .
C C23 0.18213(12) 0.3989(3) -0.1317(2) 0.0514(7) Uani d . 1 . .
H H23A 0.1729 0.3316 -0.0921 0.062 Uiso calc R 1 . .
C C24 -0.07093(13) 0.5793(3) 0.1861(2) 0.0509(7) Uani d . 1 . .
H H24A -0.0399 0.5323 0.2192 0.076 Uiso calc R 1 . .
H H24B -0.0980 0.5204 0.1552 0.076 Uiso calc R 1 . .
H H24C -0.0944 0.6305 0.2285 0.076 Uiso calc R 1 . .
C C25 -0.09837(10) 0.7619(2) 0.04752(19) 0.0413(6) Uani d . 1 . .
C C26 -0.14111(10) 0.8270(2) 0.1020(4) 0.0575(7) Uani d . 1 . .
H H26A -0.1342 0.8355 0.1649 0.069 Uiso calc R 1 . .
C C27 -0.19363(13) 0.8787(3) 0.0632(3) 0.0725(12) Uani d . 1 . .
H H27A -0.2220 0.9222 0.0998 0.087 Uiso calc R 1 . .
C C28 -0.20402(15) 0.8661(3) -0.0288(3) 0.0780(12) Uani d . 1 . .
H H28A -0.2395 0.9012 -0.0548 0.094 Uiso calc R 1 . .
C C29 -0.16256(16) 0.8021(3) -0.0834(3) 0.0724(10) Uani d . 1 . .
H H29A -0.1702 0.7930 -0.1461 0.087 Uiso calc R 1 . .
C C30 -0.10906(12) 0.7509(3) -0.0450(2) 0.0497(7) Uani d . 1 . .
H H30A -0.0805 0.7090 -0.0823 0.060 Uiso calc R 1 . .
C C31 0.00960(11) 0.7999(3) 0.16427(19) 0.0449(6) Uani d . 1 . .
C C32 0.01231(13) 0.9249(3) 0.1323(2) 0.0603(9) Uani d . 1 . .
H H32A -0.0090 0.9487 0.0794 0.072 Uiso calc R 1 . .
C C33 0.04738(18) 1.0141(3) 0.1807(4) 0.0928(14) Uani d . 1 . .
H H33A 0.0511 1.0975 0.1591 0.111 Uiso calc R 1 . .
C C34 0.0765(2) 0.9780(6) 0.2607(5) 0.105(2) Uani d . 1 . .
H H34A 0.0988 1.0387 0.2937 0.126 Uiso calc R 1 . .
C C35 0.0734(2) 0.8571(6) 0.2923(3) 0.0901(16) Uani d . 1 . .
H H35A 0.0941 0.8351 0.3462 0.108 Uiso calc R 1 . .
C C36 0.03997(14) 0.7659(4) 0.2455(2) 0.0643(9) Uani d . 1 . .
H H36A 0.0376 0.6825 0.2678 0.077 Uiso calc R 1 . .
C C37 0.14583(13) 0.5571(3) 0.1764(2) 0.0522(7) Uani d . 1 . .
C C38 0.15035(11) 0.3277(3) 0.1025(3) 0.0553(7) Uani d . 1 . .
C C39 0.05614(15) 0.3925(3) 0.2056(2) 0.0515(8) Uani d . 1 . .
O O1 0.17930(11) 0.6087(3) 0.22580(17) 0.0856(8) Uani d . 1 . .
O O2 0.18565(10) 0.2438(2) 0.1075(2) 0.0902(8) Uani d . 1 . .
O O3 0.03489(12) 0.3497(3) 0.27201(17) 0.0861(8) Uani d . 1 . .

loop_
_atom_site_aniso_label
_atom_site_aniso_U_11
_atom_site_aniso_U_22
_atom_site_aniso_U_33
_atom_site_aniso_U_12
_atom_site_aniso_U_13
_atom_site_aniso_U_23
Mo1 0.02964(8) 0.04116(9) 0.03328(9) 0.00048(8) -0.00279(14) 0.00333(15)
P1 0.0293(3) 0.0414(3) 0.0359(4) 0.0018(2) 0.0032(4) 0.0008(4)
C1 0.0277(11) 0.0318(12) 0.0314(12) -0.0002(10) -0.0014(9) 0.0033(10)
C2 0.0268(11) 0.0365(13) 0.0359(14) -0.0023(10) -0.0028(10) 0.0038(11)
C3 0.0282(11) 0.0359(12) 0.0333(13) 0.0000(10) -0.0031(10) 0.0001(10)
C4 0.0317(13) 0.0326(13) 0.0386(16) -0.0016(11) -0.0025(12) -0.0007(12)
C5 0.0293(12) 0.0367(13) 0.0345(13) -0.0037(10) -0.0031(10) 0.0045(11)
C6 0.0311(13) 0.0401(15) 0.0450(16) -0.0078(11) 0.0014(11) 0.0014(12)
C7 0.0484(16) 0.0592(18) 0.098(3) -0.0166(14) -0.0147(16) 0.0272(17)
C8 0.079(2) 0.068(2) 0.115(4) -0.0338(17) -0.006(2) 0.034(2)
C9 0.0416(17) 0.071(2) 0.104(3) -0.0245(17) 0.0137(18) -0.011(2)
C10 0.0396(17) 0.066(2) 0.118(3) -0.0076(16) -0.0168(19) -0.011(2)
C11 0.0389(15) 0.0506(17) 0.084(2) -0.0098(13) -0.0140(15) 0.0076(16)
C12 0.0381(13) 0.0364(13) 0.0417(14) -0.0046(11) 0.0054(11) 0.0000(11)
C13 0.055(2) 0.045(2) 0.080(3) -0.0069(16) -0.0088(18) 0.0147(17)
C14 0.104(4) 0.049(2) 0.100(3) -0.010(2) -0.021(3) 0.026(2)
C15 0.124(4) 0.051(2) 0.131(4) -0.042(2) -0.024(3) 0.024(2)
C16 0.085(3) 0.072(2) 0.095(3) -0.044(2) -0.016(2) 0.007(2)
C17 0.0505(17) 0.0516(17) 0.0592(19) -0.0163(14) -0.0073(14) 0.0016(14)
C18 0.0267(12) 0.0508(16) 0.0329(13) -0.0070(11) -0.0016(10) -0.0045(11)
C19 0.0421(15) 0.0614(18) 0.0435(16) -0.0076(13) 0.0013(12) 0.0002(14)
C20 0.0468(18) 0.100(3) 0.0445(18) -0.0223(18) 0.0086(14) 0.0053(17)
C21 0.0384(16) 0.127(3) 0.048(2) -0.004(2) 0.0114(14) -0.015(2)
C22 0.0472(17) 0.099(3) 0.061(2) 0.0221(18) -0.0001(16) -0.024(2)
C23 0.0430(15) 0.0658(19) 0.0453(17) 0.0073(14) -0.0008(13) -0.0081(14)
C24 0.0478(16) 0.0606(18) 0.0441(17) 0.0030(13) 0.0158(13) 0.0102(13)
C25 0.0262(12) 0.0432(14) 0.0547(16) -0.0006(11) -0.0001(11) 0.0043(12)
C26 0.0393(13) 0.0641(16) 0.0690(19) 0.0075(11) 0.008(2) 0.003(2)
C27 0.0371(15) 0.068(2) 0.113(4) 0.0129(14) 0.0129(17) 0.012(2)
C28 0.0386(18) 0.084(3) 0.112(3) 0.0055(16) -0.014(2) 0.037(2)
C29 0.061(2) 0.086(3) 0.071(2) -0.0064(19) -0.0200(18) 0.030(2)
C30 0.0414(15) 0.0576(18) 0.0501(18) -0.0016(13) -0.0027(13) 0.0150(14)
C31 0.0347(14) 0.0532(17) 0.0468(17) 0.0057(12) -0.0015(12) -0.0120(13)
C32 0.0475(17) 0.0502(17) 0.083(3) 0.0036(13) -0.0095(14) -0.0140(15)
C33 0.074(2) 0.053(2) 0.152(4) 0.0051(18) -0.024(3) -0.031(2)
C34 0.074(3) 0.095(4) 0.147(5) 0.002(3) -0.039(3) -0.061(4)
C35 0.084(3) 0.105(4) 0.081(3) 0.017(3) -0.031(2) -0.041(3)
C36 0.064(2) 0.074(2) 0.055(2) 0.0133(17) -0.0113(17) -0.0166(17)
C37 0.0429(16) 0.069(2) 0.0449(18) -0.0062(14) -0.0046(13) -0.0003(15)
C38 0.0469(13) 0.0680(16) 0.0511(17) 0.0091(12) -0.0078(19) 0.003(2)
C39 0.0493(18) 0.064(2) 0.0411(19) 0.0000(16) -0.0066(15) 0.0123(16)
O1 0.0682(15) 0.121(2) 0.0677(17) -0.0273(15) -0.0203(13) -0.0190(15)
O2 0.0739(13) 0.0914(15) 0.105(2) 0.0428(12) -0.016(2) 0.007(2)
O3 0.0861(17) 0.118(2) 0.0547(15) -0.0116(16) 0.0013(13) 0.0379(15)

loop_
_atom_type_symbol
_atom_type_description
_atom_type_scat_dispersion_real
_atom_type_scat_dispersion_imag
_atom_type_scat_source
C C 0.0033 0.0016 'International Tables Vol C Tables 4.2.6.8 and 6.1.1.4'
H H 0.0000 0.0000 'International Tables Vol C Tables 4.2.6.8 and 6.1.1.4'
O O 0.0106 0.0060 'International Tables Vol C Tables 4.2.6.8 and 6.1.1.4'
P P 0.1023 0.0942 'International Tables Vol C Tables 4.2.6.8 and 6.1.1.4'
Mo Mo -1.6832 0.6857 'International Tables Vol C Tables 4.2.6.8 and 6.1.1.4'

loop_
_geom_angle_atom_site_label_1
_geom_angle_atom_site_label_2
_geom_angle_atom_site_label_3
_geom_angle_site_symmetry_1
_geom_angle_site_symmetry_3
_geom_angle
_geom_angle_publ_flag
C39 Mo1 C38 . . 85.26(16) ?
C39 Mo1 C37 . . 85.32(13) ?
C38 Mo1 C37 . . 85.14(13) ?
C39 Mo1 C4 . . 122.21(11) ?
C38 Mo1 C4 . . 98.21(14) ?
C37 Mo1 C4 . . 152.39(11) ?
C39 Mo1 C1 . . 107.14(11) ?
C38 Mo1 C1 . . 155.93(14) ?
C37 Mo1 C1 . . 115.78(11) ?
C4 Mo1 C1 . . 57.73(8) ?
C39 Mo1 C5 . . 98.71(11) ?
C38 Mo1 C5 . . 123.97(12) ?
C37 Mo1 C5 . . 150.75(11) ?
C4 Mo1 C5 . . 34.29(8) ?
C1 Mo1 C5 . . 35.32(8) ?
C39 Mo1 C3 . . 155.91(11) ?
C38 Mo1 C3 . . 102.95(14) ?
C37 Mo1 C3 . . 117.62(11) ?
C4 Mo1 C3 . . 34.85(8) ?
C1 Mo1 C3 . . 57.82(8) ?
C5 Mo1 C3 . . 57.82(8) ?
C39 Mo1 C2 . . 140.60(11) ?
C38 Mo1 C2 . . 133.79(14) ?
C37 Mo1 C2 . . 100.83(11) ?
C4 Mo1 C2 . . 57.44(9) ?
C1 Mo1 C2 . . 35.33(7) ?
C5 Mo1 C2 . . 58.33(8) ?
C3 Mo1 C2 . . 34.08(8) ?
C1 P1 C24 . . 110.56(12) ?
C1 P1 C31 . . 113.33(11) ?
C24 P1 C31 . . 107.91(15) ?
C1 P1 C25 . . 112.83(13) ?
C24 P1 C25 . . 103.97(12) ?
C31 P1 C25 . . 107.71(12) ?
C5 C1 C2 . . 107.6(2) ?
C5 C1 P1 . . 125.34(17) ?
C2 C1 P1 . . 126.82(18) ?
C5 C1 Mo1 . . 72.61(12) ?
C2 C1 Mo1 . . 73.82(13) ?
P1 C1 Mo1 . . 114.83(12) ?
C3 C2 C1 . . 107.6(2) ?
C3 C2 C12 . . 125.3(2) ?
C1 C2 C12 . . 126.2(2) ?
C3 C2 Mo1 . . 72.86(13) ?
C1 C2 Mo1 . . 70.84(13) ?
C12 C2 Mo1 . . 130.15(16) ?
C2 C3 C4 . . 107.8(2) ?
C2 C3 C18 . . 129.1(2) ?
C4 C3 C18 . . 122.9(2) ?
C2 C3 Mo1 . . 73.06(14) ?
C4 C3 Mo1 . . 70.97(14) ?
C18 C3 Mo1 . . 125.42(16) ?
C5 C4 C3 . . 109.8(2) ?
C5 C4 Mo1 . . 73.33(15) ?
C3 C4 Mo1 . . 74.18(14) ?
C5 C4 H4A . . 124.9 ?
C3 C4 H4A . . 124.9 ?
Mo1 C4 H4A . . 124.9 ?
C4 C5 C1 . . 107.3(2) ?
C4 C5 C6 . . 123.3(2) ?
C1 C5 C6 . . 128.7(2) ?
C4 C5 Mo1 . . 72.38(14) ?
C1 C5 Mo1 . . 72.07(12) ?
C6 C5 Mo1 . . 128.72(16) ?
C7 C6 C11 . . 117.8(2) ?
C7 C6 C5 . . 122.4(2) ?
C11 C6 C5 . . 119.7(2) ?
C6 C7 C8 . . 121.2(3) ?
C6 C7 H7A . . 119.4 ?
C8 C7 H7A . . 119.4 ?
C9 C8 C7 . . 120.5(3) ?
C9 C8 H8A . . 119.8 ?
C7 C8 H8A . . 119.8 ?
C10 C9 C8 . . 119.4(3) ?
C10 C9 H9A . . 120.3 ?
C8 C9 H9A . . 120.3 ?
C9 C10 C11 . . 120.4(3) ?
C9 C10 H10A . . 119.8 ?
C11 C10 H10A . . 119.8 ?
C6 C11 C10 . . 120.7(3) ?
C6 C11 H11A . . 119.7 ?
C10 C11 H11A . . 119.7 ?
C13 C12 C17 . . 119.2(3) ?
C13 C12 C2 . . 117.5(2) ?
C17 C12 C2 . . 123.1(2) ?
C12 C13 C14 . . 119.8(4) ?
C12 C13 H13A . . 120.1 ?
C14 C13 H13A . . 120.1 ?
C15 C14 C13 . . 120.2(4) ?
C15 C14 H14A . . 119.9 ?
C13 C14 H14A . . 119.9 ?
C14 C15 C16 . . 120.2(3) ?
C14 C15 H15A . . 119.9 ?
C16 C15 H15A . . 119.9 ?
C15 C16 C17 . . 120.4(3) ?
C15 C16 H16A . . 119.8 ?
C17 C16 H16A . . 119.8 ?
C16 C17 C12 . . 120.2(3) ?
C16 C17 H17A . . 119.9 ?
C12 C17 H17A . . 119.9 ?
C19 C18 C23 . . 117.9(2) ?
C19 C18 C3 . . 121.5(2) ?
C23 C18 C3 . . 120.4(2) ?
C20 C19 C18 . . 120.6(3) ?
C20 C19 H19A . . 119.7 ?
C18 C19 H19A . . 119.7 ?
C21 C20 C19 . . 120.5(3) ?
C21 C20 H20A . . 119.8 ?
C19 C20 H20A . . 119.8 ?
C22 C21 C20 . . 119.5(3) ?
C22 C21 H21A . . 120.2 ?
C20 C21 H21A . . 120.2 ?
C21 C22 C23 . . 121.1(3) ?
C21 C22 H22A . . 119.5 ?
C23 C22 H22A . . 119.5 ?
C22 C23 C18 . . 120.4(3) ?
C22 C23 H23A . . 119.8 ?
C18 C23 H23A . . 119.8 ?
P1 C24 H24A . . 109.5 ?
P1 C24 H24B . . 109.5 ?
H24A C24 H24B . . 109.5 ?
P1 C24 H24C . . 109.5 ?
H24A C24 H24C . . 109.5 ?
H24B C24 H24C . . 109.5 ?
C30 C25 C26 . . 119.2(3) ?
C30 C25 P1 . . 121.8(2) ?
C26 C25 P1 . . 118.7(3) ?
C27 C26 C25 . . 120.3(4) ?
C27 C26 H26A . . 119.9 ?
C25 C26 H26A . . 119.9 ?
C28 C27 C26 . . 120.0(4) ?
C28 C27 H27A . . 120.0 ?
C26 C27 H27A . . 120.0 ?
C27 C28 C29 . . 120.5(3) ?
C27 C28 H28A . . 119.8 ?
C29 C28 H28A . . 119.8 ?
C28 C29 C30 . . 120.0(3) ?
C28 C29 H29A . . 120.0 ?
C30 C29 H29A . . 120.0 ?
C25 C30 C29 . . 120.1(3) ?
C25 C30 H30A . . 120.0 ?
C29 C30 H30A . . 120.0 ?
C32 C31 C36 . . 120.1(3) ?
C32 C31 P1 . . 120.3(2) ?
C36 C31 P1 . . 119.5(2) ?
C31 C32 C33 . . 119.0(3) ?
C31 C32 H32A . . 120.5 ?
C33 C32 H32A . . 120.5 ?
C34 C33 C32 . . 119.6(4) ?
C34 C33 H33A . . 120.2 ?
C32 C33 H33A . . 120.2 ?
C35 C34 C33 . . 121.6(4) ?
C35 C34 H34A . . 119.2 ?
C33 C34 H34A . . 119.2 ?
C34 C35 C36 . . 120.5(5) ?
C34 C35 H35A . . 119.8 ?
C36 C35 H35A . . 119.8 ?
C35 C36 C31 . . 119.2(4) ?
C35 C36 H36A . . 120.4 ?
C31 C36 H36A . . 120.4 ?
O1 C37 Mo1 . . 178.2(3) ?
O2 C38 Mo1 . . 178.8(3) ?
O3 C39 Mo1 . . 179.1(3) ?

loop_
_geom_bond_atom_site_label_1
_geom_bond_atom_site_label_2
_geom_bond_site_symmetry_2
_geom_bond_distance
_geom_bond_publ_flag
Mo1 C39 . 1.927(3) yes
Mo1 C38 . 1.937(3) yes
Mo1 C37 . 1.946(3) yes
Mo1 C4 . 2.374(3) yes
Mo1 C1 . 2.379(2) yes
Mo1 C5 . 2.387(2) yes
Mo1 C3 . 2.417(2) yes
Mo1 C2 . 2.419(2) yes
P1 C1 . 1.779(2) yes
P1 C24 . 1.793(3) yes
P1 C31 . 1.799(3) yes
P1 C25 . 1.806(3) yes
C1 C5 . 1.446(3) ?
C1 C2 . 1.457(3) ?
C2 C3 . 1.417(3) ?
C2 C12 . 1.495(3) ?
C3 C4 . 1.435(3) ?
C3 C18 . 1.488(3) ?
C4 C5 . 1.404(3) ?
C4 H4A . 0.9800 ?
C5 C6 . 1.501(3) ?
C6 C7 . 1.365(4) ?
C6 C11 . 1.383(4) ?
C7 C8 . 1.388(4) ?
C7 H7A . 0.9300 ?
C8 C9 . 1.359(5) ?
C8 H8A . 0.9300 ?
C9 C10 . 1.358(5) ?
C9 H9A . 0.9300 ?
C10 C11 . 1.393(4) ?
C10 H10A . 0.9300 ?
C11 H11A . 0.9300 ?
C12 C13 . 1.386(4) ?
C12 C17 . 1.390(3) ?
C13 C14 . 1.404(5) ?
C13 H13A . 0.9300 ?
C14 C15 . 1.363(6) ?
C14 H14A . 0.9300 ?
C15 C16 . 1.377(5) ?
C15 H15A . 0.9300 ?
C16 C17 . 1.382(4) ?
C16 H16A . 0.9300 ?
C17 H17A . 0.9300 ?
C18 C19 . 1.396(4) ?
C18 C23 . 1.400(4) ?
C19 C20 . 1.387(4) ?
C19 H19A . 0.9300 ?
C20 C21 . 1.378(5) ?
C20 H20A . 0.9300 ?
C21 C22 . 1.366(5) ?
C21 H21A . 0.9300 ?
C22 C23 . 1.384(4) ?
C22 H22A . 0.9300 ?
C23 H23A . 0.9300 ?
C24 H24A . 0.9600 ?
C24 H24B . 0.9600 ?
C24 H24C . 0.9600 ?
C25 C30 . 1.369(4) ?
C25 C26 . 1.393(4) ?
C26 C27 . 1.378(4) ?
C26 H26A . 0.9300 ?
C27 C28 . 1.361(5) ?
C27 H27A . 0.9300 ?
C28 C29 . 1.371(5) ?
C28 H28A . 0.9300 ?
C29 C30 . 1.390(4) ?
C29 H29A . 0.9300 ?
C30 H30A . 0.9300 ?
C31 C32 . 1.386(4) ?
C31 C36 . 1.396(4) ?
C32 C33 . 1.391(4) ?
C32 H32A . 0.9300 ?
C33 C34 . 1.372(7) ?
C33 H33A . 0.9300 ?
C34 C35 . 1.345(8) ?
C34 H34A . 0.9300 ?
C35 C36 . 1.375(5) ?
C35 H35A . 0.9300 ?
C36 H36A . 0.9300 ?
C37 O1 . 1.152(3) ?
C38 O2 . 1.164(3) ?
C39 O3 . 1.158(4) ?
